data_7240860
loop_
_publ_author_name
'Kappler-Gratias, Sandrine'
'Bucher, L\'eo'
'Desbois, Nicolas'
'Rousselin, Yoann'
'Bystricky, Kerstin'
'Gros, Claude P.'
'Gallardo, Franck'

_publ_section_title
;
 A3- and A2B-fluorocorroles: synthesis, X-ray characterization and
 antiviral activity evaluation against human cytomegalovirus infection
;
_journal_name_full 'RSC Medicinal Chemistry'
_journal_paper_doi 10.1039/D0MD00127A
_journal_year 2020
_chemical_formula_moiety 'C39 H19 F12 N5, C2 H6 O'
_chemical_formula_sum 'C41 H25 F12 N5 O'
_chemical_formula_weight 831.66
_space_group_crystal_system monoclinic
_space_group_IT_number 15
_space_group_name_Hall '-C 2yc'
_space_group_name_H-M_alt 'C 1 2/c 1'
_atom_sites_solution_hydrogens mixed
_atom_sites_solution_primary dual
_audit_creation_date 2019-02-15
_audit_creation_method
;
Olex2 1.2
(compiled May 18 2018 14:05:52 for OlexSys, GUI svn.r5506)
;
_audit_update_record
;
2019-04-16 deposited with the CCDC.	2020-07-13 downloaded from the CCDC.
;
_cell_angle_alpha 90
_cell_angle_beta 116.811(3)
_cell_angle_gamma 90
_cell_formula_units_Z 8
_cell_length_a 36.020(2)
_cell_length_b 7.8480(5)
_cell_length_c 27.7092(17)
_cell_measurement_reflns_used 9845
_cell_measurement_temperature 100(1)
_cell_measurement_theta_max 66.79
_cell_measurement_theta_min 3.39
_cell_volume 6990.9(8)
_computing_cell_refinement 'SAINT V8.38A (Bruker, 2016)'
_computing_data_collection 'APEX3 (Bruker, 2015)'
_computing_data_reduction 'SAINT V8.38A (Bruker, 2016)'
_computing_molecular_graphics 'Olex2 (Dolomanov et al., 2009)'
_computing_publication_material 'Olex2 (Dolomanov et al., 2009)'
_computing_structure_refinement 'ShelXL (Sheldrick, 2015)'
_computing_structure_solution 'ShelXT (Sheldrick, 2015)'
_diffrn_ambient_temperature 100(1)
_diffrn_detector CMOS
_diffrn_detector_area_resol_mean '1024 x 1024'
_diffrn_detector_type 'Photon 100'
_diffrn_measured_fraction_theta_full 0.998
_diffrn_measured_fraction_theta_max 0.998
_diffrn_measurement_device '\k-geometry diffractometer'
_diffrn_measurement_device_type 'Bruker D8 VENTURE'
_diffrn_measurement_method '\f and \w scans''
_diffrn_radiation_collimation 'focusing mirrors'
_diffrn_radiation_monochromator 'QUAZAR MX multilayer optics'
_diffrn_radiation_probe x-ray
_diffrn_radiation_type CuK\a
_diffrn_radiation_wavelength 1.54178
_diffrn_reflns_av_R_equivalents 0.0419
_diffrn_reflns_av_unetI/netI 0.0318
_diffrn_reflns_Laue_measured_fraction_full 0.998
_diffrn_reflns_Laue_measured_fraction_max 0.998
_diffrn_reflns_limit_h_max 42
_diffrn_reflns_limit_h_min -34
_diffrn_reflns_limit_k_max 9
_diffrn_reflns_limit_k_min -9
_diffrn_reflns_limit_l_max 30
_diffrn_reflns_limit_l_min -32
_diffrn_reflns_number 28352
_diffrn_reflns_point_group_measured_fraction_full 0.998
_diffrn_reflns_point_group_measured_fraction_max 0.998
_diffrn_reflns_theta_full 66.805
_diffrn_reflns_theta_max 66.805
_diffrn_reflns_theta_min 2.749
_diffrn_source 'sealed X-ray tube'
_diffrn_source_target Cu
_diffrn_source_type 'high brilliance microfocus sealed tube, Cu'
_diffrn_standards_number 0
_exptl_absorpt_coefficient_mu 1.241
_exptl_absorpt_correction_T_max 0.8170
_exptl_absorpt_correction_T_min 0.6648
_exptl_absorpt_correction_type multi-scan
_exptl_absorpt_process_details
;
SADABS-2016/2 (Bruker,2016) was used for absorption correction.
wR2(int) was 0.0911 before and 0.0613 after correction.
The Ratio of minimum to maximum transmission is 0.8137.
The \l/2 correction factor is Not present.
;
_exptl_crystal_colour 'clear dark violet'
_exptl_crystal_colour_lustre clear
_exptl_crystal_colour_modifier dark
_exptl_crystal_colour_primary violet
_exptl_crystal_density_diffrn 1.580
_exptl_crystal_description plate
_exptl_crystal_F_000 3376
_exptl_crystal_recrystallization_method 'The material was recrystallised from ethanol by slow evaporation'
_exptl_crystal_size_max 0.445
_exptl_crystal_size_mid 0.22
_exptl_crystal_size_min 0.088
_refine_diff_density_max 0.361
_refine_diff_density_min -0.280
_refine_diff_density_rms 0.048
_refine_ls_extinction_method none
_refine_ls_goodness_of_fit_ref 1.061
_refine_ls_hydrogen_treatment mixed
_refine_ls_matrix_type full
_refine_ls_number_parameters 545
_refine_ls_number_reflns 6198
_refine_ls_number_restraints 0
_refine_ls_restrained_S_all 1.061
_refine_ls_R_factor_all 0.0497
_refine_ls_R_factor_gt 0.0417
_refine_ls_shift/su_max 0.000
_refine_ls_shift/su_mean 0.000
_refine_ls_structure_factor_coef Fsqd
_refine_ls_weighting_details 'w=1/[\s^2^(Fo^2^)+(0.0373P)^2^+13.0074P] where P=(Fo^2^+2Fc^2^)/3'
_refine_ls_weighting_scheme calc
_refine_ls_wR_factor_gt 0.0967
_refine_ls_wR_factor_ref 0.1008
_reflns_Friedel_coverage 0.000
_reflns_number_gt 5377
_reflns_number_total 6198
_reflns_threshold_expression 'I > 2\s(I)'
_cod_data_source_file d0md00127a2.cif
_cod_data_source_block Compound_20
_cod_original_cell_volume 6990.8(8)
_cod_database_code 7240860
_publcif_datablock.id {8d15e73d-91e9-4cec-b1e7-08e8dbcd78b3}

_shelx_shelxl_version_number 2018/3
_shelx_space_group_comment
;
The symmetry employed for this shelxl refinement is uniquely defined
by the following loop, which should always be used as a source of
symmetry information in preference to the above space-group names.
They are only intended as comments.
;
_shelx_estimated_absorpt_t_max 0.899
_shelx_estimated_absorpt_t_min 0.608
_olex2_refinement_description
;
1. Fixed Uiso
 At 1.2 times of:
  All C(H) groups, All C(H,H) groups, All N(H) groups
 At 1.5 times of:
  All C(H,H,H) groups, All O(H) groups
2.a Fixed occupancy and ADP/Uiso:
 H1, H2, H3
2.b Secondary CH2 refined with riding coordinates:
 C41(H41A,H41B)
2.c Aromatic/amide H refined with riding coordinates:
 C2(H2A), C3(H3A), C7(H7), C8(H8), C11(H11), C12(H12), C16(H16), C17(H17),
 C31(H31), C37(H37)
2.d Idealised Me refined as rotating group:
 C26(H26A,H26B,H26C), C27(H27A,H27B,H27C), C40(H40A,H40B,H40C)
2.e Idealised tetrahedral OH refined as rotating group:
 O1(H1A)
;
_olex2_diffrn_ambient_temperature_device 'Oxford Cryosystems'
_olex2_exptl_crystal_mounting_method 'The crystal was mounted on a MITIGEN holder oil'
_olex2_submission_special_instructions 'No special instructions were received'

loop_
_space_group_symop_operation_xyz
'x, y, z'
'-x, y, -z+1/2'
'x+1/2, y+1/2, z'
'-x+1/2, y+1/2, -z+1/2'
'-x, -y, -z'
'x, -y, z-1/2'
'-x+1/2, -y+1/2, -z'
'x+1/2, -y+1/2, z-1/2'

loop_
_atom_site_label
_atom_site_type_symbol
_atom_site_fract_x
_atom_site_fract_y
_atom_site_fract_z
_atom_site_U_iso_or_equiv
_atom_site_adp_type
_atom_site_occupancy
_atom_site_site_symmetry_order
_atom_site_calc_flag
_atom_site_refinement_flags_posn
_atom_site_refinement_flags_adp
_atom_site_refinement_flags_occupancy
_atom_site_disorder_assembly
_atom_site_disorder_group
F1 F 0.40838(4) 1.08287(16) 0.43530(5) 0.0321(3) Uani 1 1 d . . . . .
F2 F 0.47259(4) 1.13248(16) 0.41562(5) 0.0314(3) Uani 1 1 d . . . . .
F3 F 0.48289(4) 0.53679(16) 0.39739(5) 0.0338(3) Uani 1 1 d . . . . .
F4 F 0.42101(4) 0.48885(15) 0.42262(5) 0.0308(3) Uani 1 1 d . . . . .
F5 F 0.42005(4) 0.73302(15) 0.68583(5) 0.0299(3) Uani 1 1 d . . . . .
F6 F 0.47250(4) 0.63962(16) 0.78621(5) 0.0331(3) Uani 1 1 d . . . . .
F7 F 0.43963(4) 0.06264(16) 0.73818(5) 0.0345(3) Uani 1 1 d . . . . .
F8 F 0.38767(4) 0.15445(15) 0.63852(5) 0.0284(3) Uani 1 1 d . . . . .
F9 F 0.17316(4) 0.43560(15) 0.28900(5) 0.0308(3) Uani 1 1 d . . . . .
F10 F 0.10413(4) 0.47561(17) 0.19795(5) 0.0326(3) Uani 1 1 d . . . . .
F11 F 0.13079(4) 1.06414(17) 0.20041(5) 0.0379(3) Uani 1 1 d . . . . .
F12 F 0.20178(4) 1.02522(15) 0.28993(5) 0.0271(3) Uani 1 1 d . . . . .
N1 N 0.30097(5) 0.7432(2) 0.40721(7) 0.0190(4) Uani 1 1 d . . . . .
H1 H 0.3010(7) 0.727(3) 0.4370(10) 0.023 Uiso 1 1 d . . . . .
C41 C 0.32340(8) 0.3133(5) 0.39145(13) 0.0609(9) Uani 1 1 d . . . . .
H41A H 0.341939 0.212625 0.402136 0.073 Uiso 1 1 calc R . . . .
H41B H 0.338481 0.408749 0.384797 0.073 Uiso 1 1 calc R . . . .
N2 N 0.24755(5) 0.5658(2) 0.43519(6) 0.0187(3) Uani 1 1 d . . . . .
H2 H 0.2675(7) 0.514(3) 0.4335(9) 0.022 Uiso 1 1 d . . . . .
N3 N 0.30229(5) 0.5045(2) 0.53337(7) 0.0209(4) Uani 1 1 d . . . . .
H3 H 0.3105(7) 0.564(3) 0.5135(10) 0.025 Uiso 1 1 d . . . . .
N4 N 0.36232(5) 0.6297(2) 0.51599(6) 0.0192(4) Uani 1 1 d . . . . .
N5 N 0.51313(5) 0.8500(2) 0.39038(7) 0.0273(4) Uani 1 1 d . . . . .
C1 C 0.33681(6) 0.7716(3) 0.40251(8) 0.0200(4) Uani 1 1 d . . . . .
C2 C 0.32358(6) 0.8064(3) 0.34652(8) 0.0223(4) Uani 1 1 d . . . . .
H2A H 0.341233 0.834446 0.330557 0.027 Uiso 1 1 calc R . . . .
C3 C 0.28137(6) 0.7927(3) 0.31990(8) 0.0222(4) Uani 1 1 d . . . . .
H3A H 0.264766 0.810038 0.282234 0.027 Uiso 1 1 calc R . . . .
C4 C 0.26608(6) 0.7481(3) 0.35750(8) 0.0194(4) Uani 1 1 d . . . . .
C5 C 0.22565(6) 0.7050(3) 0.34864(8) 0.0200(4) Uani 1 1 d . . . . .
C6 C 0.21655(6) 0.6332(3) 0.38885(8) 0.0191(4) Uani 1 1 d . . . . .
C7 C 0.17977(6) 0.6239(3) 0.39491(8) 0.0218(4) Uani 1 1 d . . . . .
H7 H 0.152956 0.659817 0.368975 0.026 Uiso 1 1 calc R . . . .
C8 C 0.18928(6) 0.5538(3) 0.44497(8) 0.0225(4) Uani 1 1 d . . . . .
H8 H 0.170260 0.533543 0.459429 0.027 Uiso 1 1 calc R . . . .
C9 C 0.23199(6) 0.5182(3) 0.47051(8) 0.0192(4) Uani 1 1 d . . . . .
C10 C 0.26233(6) 0.4708(3) 0.52261(8) 0.0199(4) Uani 1 1 d . . . . .
C11 C 0.26406(6) 0.3916(3) 0.56945(8) 0.0217(4) Uani 1 1 d . . . . .
H11 H 0.240961 0.352305 0.574165 0.026 Uiso 1 1 calc R . . . .
C12 C 0.30538(6) 0.3817(3) 0.60708(8) 0.0219(4) Uani 1 1 d . . . . .
H12 H 0.315742 0.333305 0.642188 0.026 Uiso 1 1 calc R . . . .
C13 C 0.32972(6) 0.4568(3) 0.58404(8) 0.0194(4) Uani 1 1 d . . . . .
C14 C 0.37200(6) 0.4958(3) 0.60194(8) 0.0200(4) Uani 1 1 d . . . . .
C15 C 0.38697(6) 0.5774(3) 0.56876(8) 0.0194(4) Uani 1 1 d . . . . .
C16 C 0.42996(6) 0.6080(3) 0.58242(8) 0.0223(4) Uani 1 1 d . . . . .
H16 H 0.453158 0.584684 0.616202 0.027 Uiso 1 1 calc R . . . .
C17 C 0.43134(6) 0.6759(3) 0.53856(8) 0.0224(4) Uani 1 1 d . . . . .
H17 H 0.455619 0.708220 0.535531 0.027 Uiso 1 1 calc R . . . .
C18 C 0.38892(6) 0.6900(3) 0.49709(8) 0.0195(4) Uani 1 1 d . . . . .
C19 C 0.37719(6) 0.7521(3) 0.44416(8) 0.0196(4) Uani 1 1 d . . . . .
C20 C 0.41210(6) 0.7841(3) 0.43005(7) 0.0196(4) Uani 1 1 d . . . . .
C21 C 0.42678(6) 0.9448(3) 0.42700(8) 0.0219(4) Uani 1 1 d . . . . .
C22 C 0.46031(6) 0.9701(3) 0.41616(8) 0.0228(4) Uani 1 1 d . . . . .
C23 C 0.48056(6) 0.8362(3) 0.40534(8) 0.0227(4) Uani 1 1 d . . . . .
C24 C 0.46575(6) 0.6747(3) 0.40843(8) 0.0235(4) Uani 1 1 d . . . . .
C25 C 0.43312(6) 0.6502(3) 0.42079(8) 0.0219(4) Uani 1 1 d . . . . .
C26 C 0.51258(7) 0.9987(3) 0.35804(9) 0.0329(5) Uani 1 1 d . . . . .
H26A H 0.483842 1.024124 0.331832 0.049 Uiso 1 1 calc GR . . . .
H26B H 0.529074 0.974385 0.338775 0.049 Uiso 1 1 calc GR . . . .
H26C H 0.524455 1.097094 0.381881 0.049 Uiso 1 1 calc GR . . . .
C27 C 0.55436(7) 0.8170(3) 0.43457(9) 0.0327(5) Uani 1 1 d . . . . .
H27A H 0.563376 0.915551 0.458913 0.049 Uiso 1 1 calc GR . . . .
H27B H 0.574121 0.797435 0.419815 0.049 Uiso 1 1 calc GR . . . .
H27C H 0.553247 0.715990 0.454660 0.049 Uiso 1 1 calc GR . . . .
C28 C 0.18964(6) 0.7302(3) 0.29456(8) 0.0204(4) Uani 1 1 d . . . . .
C29 C 0.17785(6) 0.8871(3) 0.26877(8) 0.0220(4) Uani 1 1 d . . . . .
C30 C 0.14130(6) 0.9072(3) 0.22183(8) 0.0256(5) Uani 1 1 d . . . . .
C31 C 0.11559(6) 0.7715(3) 0.19710(8) 0.0282(5) Uani 1 1 d . . . . .
H31 H 0.090557 0.785895 0.164668 0.034 Uiso 1 1 calc R . . . .
C32 C 0.12741(6) 0.6145(3) 0.22098(8) 0.0247(5) Uani 1 1 d . . . . .
C33 C 0.16341(6) 0.5933(3) 0.26840(8) 0.0230(4) Uani 1 1 d . . . . .
C34 C 0.40182(6) 0.4472(3) 0.65826(8) 0.0200(4) Uani 1 1 d . . . . .
C35 C 0.42448(6) 0.5659(3) 0.69784(8) 0.0213(4) Uani 1 1 d . . . . .
C36 C 0.45144(6) 0.5175(3) 0.74990(8) 0.0237(4) Uani 1 1 d . . . . .
C37 C 0.45717(6) 0.3488(3) 0.76531(8) 0.0252(5) Uani 1 1 d . . . . .
H37 H 0.475666 0.315950 0.801227 0.030 Uiso 1 1 calc R . . . .
C38 C 0.43498(7) 0.2299(3) 0.72648(8) 0.0243(4) Uani 1 1 d . . . . .
C39 C 0.40791(6) 0.2775(3) 0.67447(8) 0.0219(4) Uani 1 1 d . . . . .
O1 O 0.31408(5) 0.3579(2) 0.43460(6) 0.0313(4) Uani 1 1 d . . . . .
H1A H 0.334382 0.410088 0.458579 0.047 Uiso 1 1 calc GR . . . .
C40 C 0.28659(9) 0.2756(4) 0.34229(10) 0.0483(7) Uani 1 1 d . . . . .
H40A H 0.294466 0.246648 0.313738 0.072 Uiso 1 1 calc GR . . . .
H40B H 0.268282 0.375448 0.331279 0.072 Uiso 1 1 calc GR . . . .
H40C H 0.271967 0.179047 0.348375 0.072 Uiso 1 1 calc GR . . . .

loop_
_atom_site_aniso_label
_atom_site_aniso_U_11
_atom_site_aniso_U_22
_atom_site_aniso_U_33
_atom_site_aniso_U_23
_atom_site_aniso_U_13
_atom_site_aniso_U_12
F1 0.0310(7) 0.0229(7) 0.0448(8) 0.0010(6) 0.0192(6) 0.0026(5)
F2 0.0315(7) 0.0236(7) 0.0399(7) 0.0003(6) 0.0168(6) -0.0076(5)
F3 0.0350(7) 0.0286(7) 0.0481(8) -0.0036(6) 0.0277(6) -0.0010(6)
F4 0.0345(7) 0.0222(6) 0.0432(7) -0.0007(6) 0.0240(6) -0.0053(5)
F5 0.0306(6) 0.0203(6) 0.0255(6) -0.0019(5) 0.0010(5) 0.0007(5)
F6 0.0330(7) 0.0319(7) 0.0204(6) -0.0074(5) -0.0003(5) -0.0008(6)
F7 0.0463(8) 0.0236(7) 0.0287(7) 0.0072(5) 0.0126(6) 0.0022(6)
F8 0.0351(7) 0.0217(6) 0.0233(6) -0.0037(5) 0.0087(5) -0.0069(5)
F9 0.0306(7) 0.0240(7) 0.0263(6) -0.0016(5) 0.0027(5) -0.0005(5)
F10 0.0267(6) 0.0389(8) 0.0226(6) -0.0071(6) 0.0026(5) -0.0084(6)
F11 0.0364(7) 0.0356(8) 0.0314(7) 0.0130(6) 0.0062(6) 0.0053(6)
F12 0.0285(6) 0.0255(6) 0.0240(6) -0.0003(5) 0.0090(5) -0.0038(5)
N1 0.0155(8) 0.0257(9) 0.0138(8) 0.0012(7) 0.0048(7) -0.0006(7)
C41 0.0338(14) 0.086(2) 0.070(2) -0.0437(18) 0.0298(14) -0.0116(15)
N2 0.0131(8) 0.0248(9) 0.0170(8) -0.0009(7) 0.0057(7) 0.0011(7)
N3 0.0188(8) 0.0272(10) 0.0152(8) 0.0005(7) 0.0064(7) -0.0054(7)
N4 0.0176(8) 0.0224(9) 0.0150(8) 0.0003(7) 0.0050(6) -0.0022(7)
N5 0.0235(9) 0.0340(11) 0.0256(9) -0.0012(8) 0.0121(8) -0.0070(8)
C1 0.0194(10) 0.0186(10) 0.0212(10) -0.0010(8) 0.0083(8) -0.0010(8)
C2 0.0218(10) 0.0247(11) 0.0214(10) 0.0023(8) 0.0106(8) 0.0010(9)
C3 0.0215(10) 0.0255(11) 0.0157(9) 0.0018(8) 0.0050(8) 0.0020(9)
C4 0.0184(9) 0.0196(10) 0.0164(9) -0.0004(8) 0.0044(8) 0.0021(8)
C5 0.0179(9) 0.0205(10) 0.0180(9) -0.0026(8) 0.0051(8) 0.0022(8)
C6 0.0160(9) 0.0194(10) 0.0172(9) -0.0039(8) 0.0034(8) -0.0001(8)
C7 0.0161(9) 0.0223(11) 0.0235(10) -0.0047(8) 0.0059(8) 0.0003(8)
C8 0.0188(10) 0.0244(11) 0.0254(10) -0.0037(9) 0.0110(8) -0.0020(8)
C9 0.0205(10) 0.0178(10) 0.0202(10) -0.0052(8) 0.0100(8) -0.0051(8)
C10 0.0186(9) 0.0211(10) 0.0206(10) -0.0053(8) 0.0095(8) -0.0030(8)
C11 0.0239(10) 0.0215(10) 0.0233(10) -0.0019(8) 0.0138(8) -0.0023(8)
C12 0.0263(10) 0.0215(10) 0.0185(10) -0.0015(8) 0.0107(8) -0.0007(9)
C13 0.0219(10) 0.0186(10) 0.0151(9) -0.0018(8) 0.0061(8) -0.0011(8)
C14 0.0216(10) 0.0187(10) 0.0171(9) -0.0020(8) 0.0063(8) -0.0002(8)
C15 0.0181(9) 0.0198(10) 0.0156(9) -0.0018(8) 0.0035(8) -0.0022(8)
C16 0.0191(10) 0.0242(11) 0.0173(10) 0.0011(8) 0.0027(8) -0.0018(8)
C17 0.0165(9) 0.0248(11) 0.0219(10) 0.0005(9) 0.0052(8) -0.0038(8)
C18 0.0182(9) 0.0182(10) 0.0206(10) -0.0012(8) 0.0075(8) -0.0016(8)
C19 0.0183(9) 0.0187(10) 0.0201(10) -0.0003(8) 0.0073(8) -0.0020(8)
C20 0.0153(9) 0.0253(11) 0.0133(9) 0.0024(8) 0.0021(7) -0.0018(8)
C21 0.0197(10) 0.0227(11) 0.0199(10) 0.0016(8) 0.0061(8) 0.0024(8)
C22 0.0208(10) 0.0225(11) 0.0194(10) 0.0022(8) 0.0040(8) -0.0072(9)
C23 0.0177(10) 0.0310(12) 0.0166(9) 0.0019(8) 0.0052(8) -0.0034(9)
C24 0.0221(10) 0.0239(11) 0.0240(10) -0.0005(9) 0.0099(9) 0.0008(9)
C25 0.0231(10) 0.0207(11) 0.0202(10) 0.0005(8) 0.0082(8) -0.0050(8)
C26 0.0387(13) 0.0355(13) 0.0285(12) -0.0033(10) 0.0188(10) -0.0132(11)
C27 0.0241(11) 0.0420(14) 0.0329(12) -0.0034(11) 0.0137(10) -0.0055(10)
C28 0.0147(9) 0.0279(11) 0.0175(10) -0.0019(8) 0.0065(8) 0.0011(8)
C29 0.0210(10) 0.0275(11) 0.0185(10) -0.0020(9) 0.0096(8) -0.0009(9)
C30 0.0254(11) 0.0296(12) 0.0208(10) 0.0094(9) 0.0098(9) 0.0079(9)
C31 0.0188(10) 0.0431(14) 0.0174(10) 0.0021(10) 0.0035(8) 0.0020(10)
C32 0.0201(10) 0.0330(12) 0.0187(10) -0.0051(9) 0.0066(8) -0.0038(9)
C33 0.0215(10) 0.0250(11) 0.0211(10) 0.0000(9) 0.0083(8) 0.0021(9)
C34 0.0171(9) 0.0253(11) 0.0175(9) 0.0003(8) 0.0076(8) -0.0002(8)
C35 0.0205(10) 0.0199(10) 0.0210(10) 0.0000(8) 0.0071(8) 0.0019(8)
C36 0.0207(10) 0.0282(12) 0.0182(10) -0.0072(9) 0.0052(8) -0.0013(9)
C37 0.0232(10) 0.0330(12) 0.0166(10) 0.0039(9) 0.0067(8) 0.0042(9)
C38 0.0287(11) 0.0235(11) 0.0219(10) 0.0051(9) 0.0126(9) 0.0032(9)
C39 0.0229(10) 0.0234(11) 0.0196(10) -0.0036(8) 0.0098(8) -0.0045(9)
O1 0.0267(8) 0.0322(9) 0.0324(8) -0.0054(7) 0.0109(7) -0.0017(7)
C40 0.0533(16) 0.0577(18) 0.0349(14) -0.0049(13) 0.0208(13) 0.0069(14)

loop_
_atom_type_symbol
_atom_type_description
_atom_type_scat_dispersion_real
_atom_type_scat_dispersion_imag
_atom_type_scat_source
C C 0.0181 0.0091 'International Tables Vol C Tables 4.2.6.8 and 6.1.1.4'
H H 0.0000 0.0000 'International Tables Vol C Tables 4.2.6.8 and 6.1.1.4'
F F 0.0727 0.0534 'International Tables Vol C Tables 4.2.6.8 and 6.1.1.4'
N N 0.0311 0.0180 'International Tables Vol C Tables 4.2.6.8 and 6.1.1.4'
O O 0.0492 0.0322 'International Tables Vol C Tables 4.2.6.8 and 6.1.1.4'

loop_
_geom_angle_atom_site_label_1
_geom_angle_atom_site_label_2
_geom_angle_atom_site_label_3
_geom_angle
_geom_angle_site_symmetry_1
_geom_angle_site_symmetry_3
_geom_angle_publ_flag
C1 N1 H1 122.4(16) . . ?
C1 N1 C4 111.82(16) . . ?
C4 N1 H1 125.7(16) . . ?
H41A C41 H41B 107.9 . . ?
O1 C41 H41A 109.1 . . ?
O1 C41 H41B 109.1 . . ?
O1 C41 C40 112.3(2) . . ?
C40 C41 H41A 109.1 . . ?
C40 C41 H41B 109.1 . . ?
C6 N2 H2 119.2(15) . . ?
C6 N2 C9 110.40(16) . . ?
C9 N2 H2 122.3(16) . . ?
C10 N3 H3 126.5(15) . . ?
C13 N3 H3 120.5(15) . . ?
C13 N3 C10 112.28(17) . . ?
C18 N4 C15 106.30(15) . . ?
C23 N5 C26 117.13(18) . . ?
C23 N5 C27 113.90(16) . . ?
C27 N5 C26 112.47(17) . . ?
N1 C1 C2 105.45(16) . . ?
N1 C1 C19 125.19(18) . . ?
C19 C1 C2 129.08(18) . . ?
C1 C2 H2A 125.8 . . ?
C3 C2 C1 108.50(17) . . ?
C3 C2 H2A 125.8 . . ?
C2 C3 H3A 125.4 . . ?
C2 C3 C4 109.19(17) . . ?
C4 C3 H3A 125.4 . . ?
N1 C4 C3 104.92(16) . . ?
N1 C4 C5 124.87(18) . . ?
C5 C4 C3 130.07(18) . . ?
C4 C5 C6 123.32(17) . . ?
C4 C5 C28 120.55(17) . . ?
C6 C5 C28 116.12(17) . . ?
N2 C6 C5 120.76(17) . . ?
N2 C6 C7 106.29(17) . . ?
C7 C6 C5 132.76(18) . . ?
C6 C7 H7 125.7 . . ?
C8 C7 C6 108.59(17) . . ?
C8 C7 H7 125.7 . . ?
C7 C8 H8 126.1 . . ?
C7 C8 C9 107.73(17) . . ?
C9 C8 H8 126.1 . . ?
N2 C9 C8 106.98(17) . . ?
N2 C9 C10 114.92(17) . . ?
C8 C9 C10 137.41(18) . . ?
N3 C10 C9 115.37(17) . . ?
N3 C10 C11 106.29(17) . . ?
C9 C10 C11 138.32(18) . . ?
C10 C11 H11 126.2 . . ?
C12 C11 C10 107.68(17) . . ?
C12 C11 H11 126.2 . . ?
C11 C12 H12 126.0 . . ?
C11 C12 C13 108.05(17) . . ?
C13 C12 H12 126.0 . . ?
N3 C13 C12 105.67(17) . . ?
N3 C13 C14 118.22(18) . . ?
C14 C13 C12 136.02(18) . . ?
C13 C14 C15 122.67(18) . . ?
C13 C14 C34 117.88(17) . . ?
C15 C14 C34 119.44(17) . . ?
N4 C15 C14 124.76(17) . . ?
N4 C15 C16 109.20(17) . . ?
C14 C15 C16 125.89(18) . . ?
C15 C16 H16 126.2 . . ?
C17 C16 C15 107.57(17) . . ?
C17 C16 H16 126.2 . . ?
C16 C17 H17 126.5 . . ?
C16 C17 C18 106.98(17) . . ?
C18 C17 H17 126.5 . . ?
N4 C18 C17 109.96(17) . . ?
N4 C18 C19 125.62(17) . . ?
C19 C18 C17 124.39(17) . . ?
C1 C19 C18 127.24(18) . . ?
C1 C19 C20 116.72(17) . . ?
C18 C19 C20 115.76(16) . . ?
C21 C20 C19 123.88(18) . . ?
C21 C20 C25 115.10(17) . . ?
C25 C20 C19 120.98(18) . . ?
F1 C21 C20 119.53(17) . . ?
F1 C21 C22 117.88(18) . . ?
C22 C21 C20 122.58(19) . . ?
F2 C22 C21 117.38(19) . . ?
F2 C22 C23 120.36(18) . . ?
C21 C22 C23 122.25(19) . . ?
C22 C23 N5 126.31(19) . . ?
C22 C23 C24 115.04(18) . . ?
C24 C23 N5 118.62(19) . . ?
F3 C24 C23 119.32(17) . . ?
F3 C24 C25 118.30(18) . . ?
C25 C24 C23 122.35(19) . . ?
F4 C25 C20 119.51(17) . . ?
F4 C25 C24 117.86(18) . . ?
C24 C25 C20 122.61(19) . . ?
N5 C26 H26A 109.5 . . ?
N5 C26 H26B 109.5 . . ?
N5 C26 H26C 109.5 . . ?
H26A C26 H26B 109.5 . . ?
H26A C26 H26C 109.5 . . ?
H26B C26 H26C 109.5 . . ?
N5 C27 H27A 109.5 . . ?
N5 C27 H27B 109.5 . . ?
N5 C27 H27C 109.5 . . ?
H27A C27 H27B 109.5 . . ?
H27A C27 H27C 109.5 . . ?
H27B C27 H27C 109.5 . . ?
C29 C28 C5 124.09(18) . . ?
C29 C28 C33 115.84(18) . . ?
C33 C28 C5 119.89(19) . . ?
F12 C29 C28 120.22(17) . . ?
F12 C29 C30 118.03(19) . . ?
C30 C29 C28 121.74(19) . . ?
F11 C30 C29 118.7(2) . . ?
F11 C30 C31 119.81(18) . . ?
C31 C30 C29 121.5(2) . . ?
C30 C31 H31 121.2 . . ?
C32 C31 C30 117.56(19) . . ?
C32 C31 H31 121.2 . . ?
F10 C32 C31 120.44(18) . . ?
F10 C32 C33 118.08(19) . . ?
C31 C32 C33 121.5(2) . . ?
F9 C33 C28 120.15(17) . . ?
F9 C33 C32 118.06(19) . . ?
C32 C33 C28 121.8(2) . . ?
C35 C34 C14 122.97(18) . . ?
C35 C34 C39 115.87(18) . . ?
C39 C34 C14 121.15(18) . . ?
F5 C35 C34 119.80(17) . . ?
F5 C35 C36 118.43(18) . . ?
C36 C35 C34 121.77(19) . . ?
F6 C36 C35 118.57(19) . . ?
F6 C36 C37 119.78(18) . . ?
C37 C36 C35 121.65(19) . . ?
C36 C37 H37 121.4 . . ?
C38 C37 C36 117.17(19) . . ?
C38 C37 H37 121.4 . . ?
F7 C38 C37 120.57(18) . . ?
F7 C38 C39 117.99(19) . . ?
C37 C38 C39 121.4(2) . . ?
F8 C39 C34 119.70(17) . . ?
F8 C39 C38 118.18(19) . . ?
C38 C39 C34 122.10(19) . . ?
C41 O1 H1A 109.5 . . ?
C41 C40 H40A 109.5 . . ?
C41 C40 H40B 109.5 . . ?
C41 C40 H40C 109.5 . . ?
H40A C40 H40B 109.5 . . ?
H40A C40 H40C 109.5 . . ?
H40B C40 H40C 109.5 . . ?

loop_
_geom_bond_atom_site_label_1
_geom_bond_atom_site_label_2
_geom_bond_distance
_geom_bond_site_symmetry_2
_geom_bond_publ_flag
F1 C21 1.343(2) . ?
F2 C22 1.351(2) . ?
F3 C24 1.347(2) . ?
F4 C25 1.348(2) . ?
F5 C35 1.345(2) . ?
F6 C36 1.348(2) . ?
F7 C38 1.344(2) . ?
F8 C39 1.342(2) . ?
F9 C33 1.342(2) . ?
F10 C32 1.347(2) . ?
F11 C30 1.345(2) . ?
F12 C29 1.344(2) . ?
N1 H1 0.83(2) . ?
N1 C1 1.373(3) . ?
N1 C4 1.384(2) . ?
C41 H41A 0.9900 . ?
C41 H41B 0.9900 . ?
C41 O1 1.423(3) . ?
C41 C40 1.439(4) . ?
N2 H2 0.85(2) . ?
N2 C6 1.372(3) . ?
N2 C9 1.381(3) . ?
N3 H3 0.87(2) . ?
N3 C10 1.357(3) . ?
N3 C13 1.355(3) . ?
N4 C15 1.387(2) . ?
N4 C18 1.367(2) . ?
N5 C23 1.414(3) . ?
N5 C26 1.466(3) . ?
N5 C27 1.460(3) . ?
C1 C2 1.429(3) . ?
C1 C19 1.399(3) . ?
C2 H2A 0.9500 . ?
C2 C3 1.362(3) . ?
C3 H3A 0.9500 . ?
C3 C4 1.424(3) . ?
C4 C5 1.404(3) . ?
C5 C6 1.413(3) . ?
C5 C28 1.488(3) . ?
C6 C7 1.410(3) . ?
C7 H7 0.9500 . ?
C7 C8 1.384(3) . ?
C8 H8 0.9500 . ?
C8 C9 1.401(3) . ?
C9 C10 1.412(3) . ?
C10 C11 1.415(3) . ?
C11 H11 0.9500 . ?
C11 C12 1.381(3) . ?
C12 H12 0.9500 . ?
C12 C13 1.424(3) . ?
C13 C14 1.406(3) . ?
C14 C15 1.412(3) . ?
C14 C34 1.491(3) . ?
C15 C16 1.439(3) . ?
C16 H16 0.9500 . ?
C16 C17 1.348(3) . ?
C17 H17 0.9500 . ?
C17 C18 1.444(3) . ?
C18 C19 1.417(3) . ?
C19 C20 1.497(3) . ?
C20 C21 1.385(3) . ?
C20 C25 1.385(3) . ?
C21 C22 1.384(3) . ?
C22 C23 1.387(3) . ?
C23 C24 1.393(3) . ?
C24 C25 1.378(3) . ?
C26 H26A 0.9800 . ?
C26 H26B 0.9800 . ?
C26 H26C 0.9800 . ?
C27 H27A 0.9800 . ?
C27 H27B 0.9800 . ?
C27 H27C 0.9800 . ?
C28 C29 1.390(3) . ?
C28 C33 1.398(3) . ?
C29 C30 1.380(3) . ?
C30 C31 1.374(3) . ?
C31 H31 0.9500 . ?
C31 C32 1.372(3) . ?
C32 C33 1.378(3) . ?
C34 C35 1.389(3) . ?
C34 C39 1.391(3) . ?
C35 C36 1.380(3) . ?
C36 C37 1.378(3) . ?
C37 H37 0.9500 . ?
C37 C38 1.375(3) . ?
C38 C39 1.378(3) . ?
O1 H1A 0.8400 . ?
C40 H40A 0.9800 . ?
C40 H40B 0.9800 . ?
C40 H40C 0.9800 . ?

loop_
_geom_hbond_atom_site_label_D
_geom_hbond_atom_site_label_H
_geom_hbond_atom_site_label_A
_geom_hbond_distance_DH
_geom_hbond_distance_HA
_geom_hbond_distance_DA
_geom_hbond_angle_DHA
_geom_hbond_site_symmetry_A
_geom_hbond_publ_flag
N1 H1 N4 0.83(2) 2.43(2) 2.959(2) 122.3(19) . yes
N2 H2 O1 0.85(2) 2.07(2) 2.905(2) 172(2) . yes
N3 H3 N4 0.87(2) 1.91(2) 2.610(2) 137(2) . yes
O1 H1A N4 0.84 2.25 3.020(2) 152.2 . yes

loop_
_geom_torsion_atom_site_label_1
_geom_torsion_atom_site_label_2
_geom_torsion_atom_site_label_3
_geom_torsion_atom_site_label_4
_geom_torsion
_geom_torsion_site_symmetry_1
_geom_torsion_site_symmetry_2
_geom_torsion_site_symmetry_3
_geom_torsion_site_symmetry_4
_geom_torsion_publ_flag
F1 C21 C22 F2 1.1(3) . . . . ?
F1 C21 C22 C23 -177.92(17) . . . . ?
F2 C22 C23 N5 -3.5(3) . . . . ?
F2 C22 C23 C24 178.45(17) . . . . ?
F3 C24 C25 F4 1.9(3) . . . . ?
F3 C24 C25 C20 -176.68(18) . . . . ?
F5 C35 C36 F6 -0.8(3) . . . . ?
F5 C35 C36 C37 179.20(18) . . . . ?
F6 C36 C37 C38 -179.73(18) . . . . ?
F7 C38 C39 F8 0.1(3) . . . . ?
F7 C38 C39 C34 -178.45(18) . . . . ?
F10 C32 C33 F9 -0.2(3) . . . . ?
F10 C32 C33 C28 179.13(17) . . . . ?
F11 C30 C31 C32 -179.06(18) . . . . ?
F12 C29 C30 F11 -1.9(3) . . . . ?
F12 C29 C30 C31 178.63(18) . . . . ?
N1 C1 C2 C3 -1.9(2) . . . . ?
N1 C1 C19 C18 4.4(3) . . . . ?
N1 C1 C19 C20 178.02(18) . . . . ?
N1 C4 C5 C6 -7.2(3) . . . . ?
N1 C4 C5 C28 174.22(19) . . . . ?
N2 C6 C7 C8 0.9(2) . . . . ?
N2 C9 C10 N3 10.1(3) . . . . ?
N2 C9 C10 C11 -168.3(2) . . . . ?
N3 C10 C11 C12 0.4(2) . . . . ?
N3 C13 C14 C15 -2.0(3) . . . . ?
N3 C13 C14 C34 178.34(18) . . . . ?
N4 C15 C16 C17 -0.7(2) . . . . ?
N4 C18 C19 C1 3.4(3) . . . . ?
N4 C18 C19 C20 -170.20(19) . . . . ?
N5 C23 C24 F3 0.3(3) . . . . ?
N5 C23 C24 C25 -177.61(18) . . . . ?
C1 N1 C4 C3 -3.6(2) . . . . ?
C1 N1 C4 C5 172.48(19) . . . . ?
C1 C2 C3 C4 -0.2(2) . . . . ?
C1 C19 C20 C21 80.9(2) . . . . ?
C1 C19 C20 C25 -101.3(2) . . . . ?
C2 C1 C19 C18 -168.6(2) . . . . ?
C2 C1 C19 C20 5.0(3) . . . . ?
C2 C3 C4 N1 2.3(2) . . . . ?
C2 C3 C4 C5 -173.5(2) . . . . ?
C3 C4 C5 C6 167.8(2) . . . . ?
C3 C4 C5 C28 -10.8(3) . . . . ?
C4 N1 C1 C2 3.4(2) . . . . ?
C4 N1 C1 C19 -170.96(19) . . . . ?
C4 C5 C6 N2 -14.9(3) . . . . ?
C4 C5 C6 C7 159.3(2) . . . . ?
C4 C5 C28 C29 -60.0(3) . . . . ?
C4 C5 C28 C33 124.9(2) . . . . ?
C5 C6 C7 C8 -174.0(2) . . . . ?
C5 C28 C29 F12 6.9(3) . . . . ?
C5 C28 C29 C30 -171.82(18) . . . . ?
C5 C28 C33 F9 -7.4(3) . . . . ?
C5 C28 C33 C32 173.30(18) . . . . ?
C6 N2 C9 C8 1.2(2) . . . . ?
C6 N2 C9 C10 -171.01(17) . . . . ?
C6 C5 C28 C29 121.3(2) . . . . ?
C6 C5 C28 C33 -53.8(3) . . . . ?
C6 C7 C8 C9 -0.2(2) . . . . ?
C7 C8 C9 N2 -0.6(2) . . . . ?
C7 C8 C9 C10 168.9(2) . . . . ?
C8 C9 C10 N3 -158.8(2) . . . . ?
C8 C9 C10 C11 22.8(4) . . . . ?
C9 N2 C6 C5 174.32(18) . . . . ?
C9 N2 C6 C7 -1.3(2) . . . . ?
C9 C10 C11 C12 178.9(2) . . . . ?
C10 N3 C13 C12 1.8(2) . . . . ?
C10 N3 C13 C14 -175.39(18) . . . . ?
C10 C11 C12 C13 0.7(2) . . . . ?
C11 C12 C13 N3 -1.5(2) . . . . ?
C11 C12 C13 C14 175.0(2) . . . . ?
C12 C13 C14 C15 -178.1(2) . . . . ?
C12 C13 C14 C34 2.2(4) . . . . ?
C13 N3 C10 C9 179.65(17) . . . . ?
C13 N3 C10 C11 -1.5(2) . . . . ?
C13 C14 C15 N4 0.8(3) . . . . ?
C13 C14 C15 C16 -174.2(2) . . . . ?
C13 C14 C34 C35 -116.2(2) . . . . ?
C13 C14 C34 C39 62.6(3) . . . . ?
C14 C15 C16 C17 175.1(2) . . . . ?
C14 C34 C35 F5 -0.3(3) . . . . ?
C14 C34 C35 C36 179.06(18) . . . . ?
C14 C34 C39 F8 2.1(3) . . . . ?
C14 C34 C39 C38 -179.31(18) . . . . ?
C15 N4 C18 C17 0.0(2) . . . . ?
C15 N4 C18 C19 177.98(19) . . . . ?
C15 C14 C34 C35 64.2(3) . . . . ?
C15 C14 C34 C39 -117.1(2) . . . . ?
C15 C16 C17 C18 0.6(2) . . . . ?
C16 C17 C18 N4 -0.4(2) . . . . ?
C16 C17 C18 C19 -178.4(2) . . . . ?
C17 C18 C19 C1 -178.9(2) . . . . ?
C17 C18 C19 C20 7.5(3) . . . . ?
C18 N4 C15 C14 -175.41(19) . . . . ?
C18 N4 C15 C16 0.4(2) . . . . ?
C18 C19 C20 C21 -104.7(2) . . . . ?
C18 C19 C20 C25 73.0(2) . . . . ?
C19 C1 C2 C3 172.2(2) . . . . ?
C19 C20 C21 F1 -2.2(3) . . . . ?
C19 C20 C21 C22 177.11(18) . . . . ?
C19 C20 C25 F4 2.4(3) . . . . ?
C19 C20 C25 C24 -179.11(18) . . . . ?
C20 C21 C22 F2 -178.24(17) . . . . ?
C20 C21 C22 C23 2.7(3) . . . . ?
C21 C20 C25 F4 -179.69(17) . . . . ?
C21 C20 C25 C24 -1.2(3) . . . . ?
C21 C22 C23 N5 175.53(19) . . . . ?
C21 C22 C23 C24 -2.6(3) . . . . ?
C22 C23 C24 F3 178.54(18) . . . . ?
C22 C23 C24 C25 0.6(3) . . . . ?
C23 C24 C25 F4 179.79(18) . . . . ?
C23 C24 C25 C20 1.2(3) . . . . ?
C25 C20 C21 F1 179.91(17) . . . . ?
C25 C20 C21 C22 -0.8(3) . . . . ?
C26 N5 C23 C22 -32.6(3) . . . . ?
C26 N5 C23 C24 145.47(19) . . . . ?
C27 N5 C23 C22 101.6(2) . . . . ?
C27 N5 C23 C24 -80.4(2) . . . . ?
C28 C5 C6 N2 163.71(18) . . . . ?
C28 C5 C6 C7 -22.0(3) . . . . ?
C28 C29 C30 F11 176.82(18) . . . . ?
C28 C29 C30 C31 -2.7(3) . . . . ?
C29 C28 C33 F9 177.14(17) . . . . ?
C29 C28 C33 C32 -2.1(3) . . . . ?
C29 C30 C31 C32 0.4(3) . . . . ?
C30 C31 C32 F10 -178.19(18) . . . . ?
C30 C31 C32 C33 0.9(3) . . . . ?
C31 C32 C33 F9 -179.25(18) . . . . ?
C31 C32 C33 C28 0.1(3) . . . . ?
C33 C28 C29 F12 -177.91(16) . . . . ?
C33 C28 C29 C30 3.4(3) . . . . ?
C34 C14 C15 N4 -179.49(18) . . . . ?
C34 C14 C15 C16 5.4(3) . . . . ?
C34 C35 C36 F6 179.84(17) . . . . ?
C34 C35 C36 C37 -0.2(3) . . . . ?
C35 C34 C39 F8 -179.03(17) . . . . ?
C35 C34 C39 C38 -0.5(3) . . . . ?
C35 C36 C37 C38 0.3(3) . . . . ?
C36 C37 C38 F7 178.55(18) . . . . ?
C36 C37 C38 C39 -0.5(3) . . . . ?
C37 C38 C39 F8 179.21(18) . . . . ?
C37 C38 C39 C34 0.6(3) . . . . ?
C39 C34 C35 F5 -179.11(17) . . . . ?
C39 C34 C35 C36 0.2(3) . . . . ?
